data_7046496
loop_
_publ_author_name
'Vr\'ana, Jan'
'Jambor, Roman'
'R\%u\<Zi\<cka, Ale\<s'
'Dost\'al, Libor'

_publ_section_title
;
 New synthetic strategies leading to [RNPNR]<sup>-</sup> anions and the
 isolation of the [P(Nt-Bu)<sub>3</sub>]<sup>3-</sup> trianion.
;
_journal_issue 25
_journal_name_full 'Dalton transactions (Cambridge, England : 2003)'
_journal_page_first 8434
_journal_page_last 8441
_journal_paper_doi 10.1039/c8dt02141d
_journal_volume 47
_journal_year 2018
_chemical_formula_moiety 'C31 H39 Na O3'
_chemical_formula_sum 'C31 H39 Na O3'
_chemical_formula_weight 482.61
_space_group_crystal_system orthorhombic
_space_group_IT_number 19
_space_group_name_Hall 'P 2ac 2ab'
_space_group_name_H-M_alt 'P 21 21 21'
_symmetry_space_group_name_Hall 'P 2ac 2ab'
_symmetry_space_group_name_H-M 'P 21 21 21'
_atom_sites_solution_hydrogens geom
_audit_creation_method SHELXL-2013
_audit_update_record
;
2018-05-22 deposited with the CCDC.
2018-05-30 downloaded from the CCDC.
;
_cell_angle_alpha 90
_cell_angle_beta 90
_cell_angle_gamma 90
_cell_formula_units_Z 4
_cell_length_a 10.389(4)
_cell_length_b 15.520(7)
_cell_length_c 16.805(5)
_cell_measurement_reflns_used 20590
_cell_measurement_temperature 150(2)
_cell_measurement_theta_max 27.5
_cell_measurement_theta_min 1
_cell_volume 2709.6(18)
_computing_cell_refinement 'APEX3 v2016.5-0 (Bruker AXS)'
_computing_data_collection 'Bruker Instrument Service vV6.2.3'
_computing_data_reduction 'SAINT V8.37A (Bruker AXS Inc., 2015)'
_computing_molecular_graphics 'Platon (Spek, 2009)'
_computing_publication_material 'Platon (Spek, 2009)'
_computing_structure_refinement 'SHELXL-2014/7 (Sheldrick, 2014)'
_computing_structure_solution 'XT, VERSION 2014/5'
_diffrn_ambient_temperature 150(2)
_diffrn_detector_area_resol_mean 10.4167
_diffrn_measured_fraction_theta_full 0.995
_diffrn_measured_fraction_theta_max 0.975
_diffrn_measurement_device_type 'Bruker D8 - Venture'
_diffrn_measurement_method '\f and \w scans to fill the Ewald sphere'
_diffrn_radiation_type MoK\a
_diffrn_radiation_wavelength 0.71073
_diffrn_reflns_av_R_equivalents 0.0769
_diffrn_reflns_av_unetI/netI 0.0822
_diffrn_reflns_Laue_measured_fraction_full 0.995
_diffrn_reflns_Laue_measured_fraction_max 0.975
_diffrn_reflns_limit_h_max 13
_diffrn_reflns_limit_h_min -12
_diffrn_reflns_limit_k_max 19
_diffrn_reflns_limit_k_min -20
_diffrn_reflns_limit_l_max 21
_diffrn_reflns_limit_l_min -21
_diffrn_reflns_number 20507
_diffrn_reflns_point_group_measured_fraction_full 0.996
_diffrn_reflns_point_group_measured_fraction_max 0.962
_diffrn_reflns_theta_full 25.242
_diffrn_reflns_theta_max 27.461
_diffrn_reflns_theta_min 2.359
_diffrn_source 'sealed X-ray tube'
_exptl_absorpt_coefficient_mu 0.088
_exptl_absorpt_correction_T_max 0.7456
_exptl_absorpt_correction_T_min 0.5958
_exptl_absorpt_correction_type multi-scan
_exptl_absorpt_process_details
;
SADABS-2016/2 - Bruker AXS area detector
scaling and absorption correction
;
_exptl_crystal_colour red
_exptl_crystal_density_diffrn 1.183
_exptl_crystal_description block
_exptl_crystal_F_000 1040
_exptl_crystal_size_max 0.592
_exptl_crystal_size_mid 0.264
_exptl_crystal_size_min 0.250
_refine_diff_density_max 0.254
_refine_diff_density_min -0.352
_refine_diff_density_rms 0.061
_refine_ls_abs_structure_details
;
 Flack x determined using 1284 quotients [(I+)-(I-)]/[(I+)+(I-)]
 (Parsons and Flack (2004), Acta Cryst. A60, s61).
;
_refine_ls_abs_structure_Flack 0.2(3)
_refine_ls_extinction_coef 0.047(4)
_refine_ls_extinction_expression Fc^*^=kFc[1+0.001xFc^2^\l^3^/sin(2\q)]^-1/4^
_refine_ls_extinction_method SHELXL
_refine_ls_goodness_of_fit_ref 1.111
_refine_ls_hydrogen_treatment constr
_refine_ls_matrix_type full
_refine_ls_number_parameters 324
_refine_ls_number_reflns 5965
_refine_ls_number_restraints 360
_refine_ls_restrained_S_all 1.098
_refine_ls_R_factor_all 0.1346
_refine_ls_R_factor_gt 0.0742
_refine_ls_shift/su_max 0.016
_refine_ls_shift/su_mean 0.001
_refine_ls_structure_factor_coef Fsqd
_refine_ls_weighting_details 'w=1/[\s^2^(Fo^2^)+(0.0446P)^2^+2.3712P] where P=(Fo^2^+2Fc^2^)/3'
_refine_ls_weighting_scheme calc
_refine_ls_wR_factor_gt 0.1459
_refine_ls_wR_factor_ref 0.1728
_reflns_Friedel_coverage 0.758
_reflns_Friedel_fraction_full 0.996
_reflns_Friedel_fraction_max 0.945
_reflns_number_gt 3784
_reflns_number_total 5965
_reflns_threshold_expression 'I > 2\s(I)'
_cod_data_source_file c8dt02141d2.cif
_cod_data_source_block shelx_CCDC1
_cod_depositor_comments 'Adding full bibliography for 7046493--7046496.cif.'
_cod_original_cell_volume 2709.7(18)
_cod_database_code 7046496
_shelx_space_group_comment
;
The symmetry employed for this shelxl refinement is uniquely defined
by the following loop, which should always be used as a source of
symmetry information in preference to the above space-group names.
They are only intended as comments.
;
_shelxl_version_number 2013-4

loop_
_space_group_symop_operation_xyz
'x, y, z'
'-x+1/2, -y, z+1/2'
'-x, y+1/2, -z+1/2'
'x+1/2, -y+1/2, -z'

loop_
_atom_site_label
_atom_site_type_symbol
_atom_site_fract_x
_atom_site_fract_y
_atom_site_fract_z
_atom_site_U_iso_or_equiv
_atom_site_adp_type
_atom_site_occupancy
_atom_site_site_symmetry_order
_atom_site_calc_flag
_atom_site_refinement_flags_posn
_atom_site_refinement_flags_adp
_atom_site_refinement_flags_occupancy
_atom_site_disorder_assembly
_atom_site_disorder_group
Na1 Na 0.65366(19) 0.63916(12) 0.25805(11) 0.0393(5) Uani 1 1 d . U . . .
O1 O 0.7218(4) 0.6825(2) 0.3814(2) 0.0468(10) Uani 1 1 d . U . . .
C1 C 0.6561(4) 0.4721(3) 0.2500(3) 0.0284(9) Uani 1 1 d . U . . .
C2 C 0.5814(5) 0.4729(3) 0.1760(3) 0.0329(11) Uani 1 1 d . U . . .
O2 O 0.4582(3) 0.6975(3) 0.2279(2) 0.0451(9) Uani 1 1 d . U . . .
C3 C 0.6254(5) 0.5133(3) 0.1056(3) 0.0387(12) Uani 1 1 d . U . . .
H3 H 0.7070 0.5409 0.1061 0.046 Uiso 1 1 calc R U . . .
O3 O 0.7746(4) 0.7205(3) 0.1746(3) 0.0563(11) Uani 1 1 d . U . . .
C4 C 0.5541(6) 0.5140(4) 0.0362(3) 0.0485(14) Uani 1 1 d . U . . .
H4 H 0.5881 0.5409 -0.0101 0.058 Uiso 1 1 calc R U . . .
C5 C 0.4334(6) 0.4761(4) 0.0335(3) 0.0546(16) Uani 1 1 d . U . . .
H5 H 0.3837 0.4776 -0.0139 0.065 Uiso 1 1 calc R U . . .
C6 C 0.3870(6) 0.4362(4) 0.1003(3) 0.0528(15) Uani 1 1 d . U . . .
H6 H 0.3043 0.4103 0.0991 0.063 Uiso 1 1 calc R U . . .
C8 C 0.7968(4) 0.4708(3) 0.2461(3) 0.0301(10) Uani 1 1 d . U . . .
C7 C 0.4590(5) 0.4333(4) 0.1697(3) 0.0407(13) Uani 1 1 d . U . . .
H7 H 0.4251 0.4037 0.2145 0.049 Uiso 1 1 calc R U . . .
C9 C 0.8757(5) 0.5054(3) 0.3070(3) 0.0334(11) Uani 1 1 d . U . . .
H9 H 0.8359 0.5293 0.3529 0.040 Uiso 1 1 calc R U . . .
C10 C 1.0097(5) 0.5057(4) 0.3020(3) 0.0439(13) Uani 1 1 d . U . . .
H10 H 1.0589 0.5294 0.3443 0.053 Uiso 1 1 calc R U . . .
C11 C 1.0717(6) 0.4721(4) 0.2366(3) 0.0490(14) Uani 1 1 d . U . . .
H11 H 1.1629 0.4731 0.2331 0.059 Uiso 1 1 calc R U . . .
C12 C 0.9987(5) 0.4370(4) 0.1763(3) 0.0445(13) Uani 1 1 d . U . . .
H12 H 1.0402 0.4129 0.1310 0.053 Uiso 1 1 calc R U . . .
C13 C 0.8653(5) 0.4364(3) 0.1809(3) 0.0381(12) Uani 1 1 d . U . . .
H13 H 0.8179 0.4117 0.1382 0.046 Uiso 1 1 calc R U . . .
C14 C 0.5893(5) 0.4686(3) 0.3261(3) 0.0305(11) Uani 1 1 d . U . . .
C15 C 0.4658(5) 0.5056(3) 0.3375(3) 0.0387(12) Uani 1 1 d . U . . .
H15 H 0.4252 0.5332 0.2937 0.046 Uiso 1 1 calc R U . . .
C16 C 0.4023(6) 0.5030(4) 0.4097(3) 0.0503(15) Uani 1 1 d . U . . .
H16 H 0.3195 0.5286 0.4142 0.060 Uiso 1 1 calc R U . . .
C17 C 0.4566(7) 0.4643(4) 0.4751(3) 0.0574(16) Uani 1 1 d . U . . .
H17 H 0.4128 0.4631 0.5247 0.069 Uiso 1 1 calc R U . . .
C18 C 0.5782(7) 0.4266(4) 0.4667(3) 0.0544(16) Uani 1 1 d . U . . .
H18 H 0.6172 0.3994 0.5112 0.065 Uiso 1 1 calc R U . . .
C19 C 0.6430(6) 0.4283(3) 0.3944(3) 0.0411(12) Uani 1 1 d . U . . .
H19 H 0.7252 0.4019 0.3905 0.049 Uiso 1 1 calc R U . . .
C20 C 0.6646(7) 0.6607(4) 0.4566(3) 0.0586(17) Uani 1 1 d . U . . .
H20A H 0.6982 0.6049 0.4763 0.070 Uiso 1 1 calc R U . . .
H20B H 0.5699 0.6566 0.4518 0.070 Uiso 1 1 calc R U . . .
C21 C 0.7013(7) 0.7313(4) 0.5105(4) 0.0608(18) Uani 1 1 d . U . . .
H21A H 0.6981 0.7127 0.5668 0.073 Uiso 1 1 calc R U . . .
H21B H 0.6444 0.7819 0.5034 0.073 Uiso 1 1 calc R U . . .
C22 C 0.8378(7) 0.7512(5) 0.4848(4) 0.072(2) Uani 1 1 d . U . . .
H22A H 0.8572 0.8133 0.4913 0.087 Uiso 1 1 calc R U . . .
H22B H 0.9006 0.7173 0.5162 0.087 Uiso 1 1 calc R U . . .
C23 C 0.8411(7) 0.7257(4) 0.3985(4) 0.0680(19) Uani 1 1 d . U . . .
H23A H 0.8504 0.7774 0.3644 0.082 Uiso 1 1 calc R U . . .
H23B H 0.9147 0.6868 0.3882 0.082 Uiso 1 1 calc R U . . .
C24 C 0.3923(5) 0.6887(5) 0.1537(3) 0.0537(15) Uani 1 1 d . U . . .
H24A H 0.4209 0.6358 0.1259 0.064 Uiso 1 1 calc R U . . .
H24B H 0.4102 0.7389 0.1191 0.064 Uiso 1 1 calc R U . . .
C25 C 0.2525(6) 0.6836(6) 0.1722(4) 0.073(2) Uani 1 1 d . U . . .
H25A H 0.2034 0.7239 0.1381 0.088 Uiso 1 1 calc R U . . .
H25B H 0.2201 0.6245 0.1629 0.088 Uiso 1 1 calc R U . . .
C26 C 0.2382(6) 0.7072(5) 0.2567(4) 0.072(2) Uani 1 1 d . U . . .
H26A H 0.2078 0.6573 0.2881 0.086 Uiso 1 1 calc R U . . .
H26B H 0.1757 0.7549 0.2628 0.086 Uiso 1 1 calc R U . . .
C27 C 0.3687(6) 0.7346(4) 0.2837(4) 0.0567(16) Uani 1 1 d . U . . .
H27A H 0.3757 0.7982 0.2836 0.068 Uiso 1 1 calc R U . . .
H27B H 0.3860 0.7133 0.3382 0.068 Uiso 1 1 calc R U . . .
C28 C 0.9110(5) 0.7196(4) 0.1670(4) 0.0527(16) Uani 1 1 d . U . . .
H28A H 0.9422 0.6602 0.1579 0.063 Uiso 1 1 calc R U . . .
H28B H 0.9518 0.7423 0.2160 0.063 Uiso 1 1 calc R U . . .
C29 C 0.9434(6) 0.7763(4) 0.0966(4) 0.0566(16) Uani 1 1 d . U . . .
H29A H 1.0068 0.8210 0.1121 0.068 Uiso 1 1 calc R U . A 1
H29B H 0.9802 0.7415 0.0528 0.068 Uiso 1 1 calc R U . A 1
C30 C 0.8241(17) 0.8156(14) 0.0722(12) 0.071(5) Uani 0.64(2) 1 d . U P B 1
H30A H 0.7938 0.7902 0.0216 0.085 Uiso 0.64(2) 1 calc R U P B 1
H30B H 0.8355 0.8784 0.0647 0.085 Uiso 0.64(2) 1 calc R U P B 1
C31 C 0.7302(12) 0.7982(9) 0.1373(9) 0.050(3) Uani 0.64(2) 1 d . U P B 1
H31A H 0.7287 0.8464 0.1758 0.060 Uiso 0.64(2) 1 calc R U P B 1
H31B H 0.6425 0.7903 0.1154 0.060 Uiso 0.64(2) 1 calc R U P B 1
C30A C 0.799(3) 0.788(3) 0.059(2) 0.071(5) Uani 0.36(2) 1 d . U P B 2
H30C H 0.7867 0.8486 0.0425 0.085 Uiso 0.36(2) 1 calc R U P B 2
H30D H 0.7900 0.7511 0.0116 0.085 Uiso 0.36(2) 1 calc R U P B 2
C31A C 0.717(2) 0.7692(17) 0.1066(16) 0.050(3) Uani 0.36(2) 1 d . U P B 2
H31C H 0.6504 0.7333 0.0804 0.060 Uiso 0.36(2) 1 calc R U P B 2
H31D H 0.6749 0.8222 0.1267 0.060 Uiso 0.36(2) 1 calc R U P B 2

loop_
_atom_site_aniso_label
_atom_site_aniso_U_11
_atom_site_aniso_U_22
_atom_site_aniso_U_33
_atom_site_aniso_U_23
_atom_site_aniso_U_13
_atom_site_aniso_U_12
Na1 0.0401(11) 0.0334(10) 0.0443(11) 0.0044(9) -0.0043(9) -0.0015(9)
O1 0.048(2) 0.048(2) 0.043(2) -0.0081(17) -0.0006(17) -0.0073(19)
C1 0.032(2) 0.027(2) 0.026(2) -0.0020(18) 0.0021(19) -0.0013(18)
C2 0.035(3) 0.034(3) 0.029(2) -0.0041(19) 0.0009(19) -0.001(2)
O2 0.0368(19) 0.052(2) 0.046(2) -0.0009(17) -0.0039(16) 0.0057(17)
C3 0.042(3) 0.046(3) 0.029(2) -0.003(2) 0.001(2) 0.005(2)
O3 0.032(2) 0.061(3) 0.075(3) 0.029(2) 0.0023(19) -0.0008(19)
C4 0.049(3) 0.066(4) 0.030(3) -0.003(2) -0.002(2) 0.009(3)
C5 0.048(3) 0.080(4) 0.036(3) -0.011(3) -0.010(2) 0.006(3)
C6 0.042(3) 0.072(4) 0.045(3) -0.018(3) -0.005(2) 0.001(3)
C8 0.035(2) 0.023(2) 0.032(2) 0.0010(19) 0.001(2) 0.0035(17)
C7 0.037(3) 0.046(3) 0.039(3) -0.010(2) 0.002(2) -0.005(2)
C9 0.033(3) 0.034(3) 0.033(2) -0.001(2) 0.0010(19) 0.002(2)
C10 0.034(3) 0.053(3) 0.045(3) 0.005(3) -0.005(2) 0.002(3)
C11 0.037(3) 0.058(3) 0.052(3) 0.011(3) 0.005(2) 0.007(3)
C12 0.044(3) 0.044(3) 0.045(3) 0.004(3) 0.015(2) 0.017(3)
C13 0.043(3) 0.034(3) 0.037(2) -0.005(2) 0.002(2) 0.010(2)
C14 0.039(3) 0.024(2) 0.029(2) -0.0032(17) 0.0032(19) -0.006(2)
C15 0.041(3) 0.040(3) 0.035(3) -0.008(2) 0.008(2) -0.008(2)
C16 0.049(3) 0.056(4) 0.046(3) -0.015(3) 0.020(2) -0.021(3)
C17 0.070(4) 0.063(4) 0.039(3) -0.011(3) 0.019(3) -0.032(3)
C18 0.077(4) 0.053(4) 0.033(3) 0.001(2) 0.001(3) -0.032(3)
C19 0.056(3) 0.037(3) 0.030(2) 0.003(2) -0.004(2) -0.013(3)
C20 0.066(4) 0.059(4) 0.050(3) -0.009(3) 0.011(3) -0.016(3)
C21 0.080(5) 0.055(4) 0.048(3) -0.002(3) 0.003(3) -0.014(3)
C22 0.063(4) 0.082(5) 0.072(4) -0.021(4) -0.008(3) -0.017(4)
C23 0.064(4) 0.062(4) 0.078(4) -0.026(3) 0.014(3) -0.033(4)
C24 0.044(3) 0.071(4) 0.045(3) 0.002(3) -0.008(2) 0.010(3)
C25 0.044(4) 0.105(6) 0.071(4) -0.001(4) -0.007(3) -0.014(4)
C26 0.040(3) 0.086(5) 0.088(5) -0.026(4) 0.004(3) -0.005(3)
C27 0.048(3) 0.055(4) 0.066(4) -0.020(3) -0.004(3) 0.008(3)
C28 0.028(3) 0.073(4) 0.058(3) 0.013(3) 0.003(2) 0.001(3)
C29 0.047(3) 0.051(4) 0.072(4) 0.009(3) 0.012(3) -0.001(3)
C30 0.054(6) 0.085(13) 0.072(7) 0.036(8) 0.010(4) 0.005(6)
C31 0.046(4) 0.048(6) 0.055(6) 0.015(5) 0.002(4) 0.004(4)
C30A 0.054(6) 0.085(13) 0.072(7) 0.036(8) 0.010(4) 0.005(6)
C31A 0.046(4) 0.048(6) 0.055(6) 0.015(5) 0.002(4) 0.004(4)

loop_
_atom_type_symbol
_atom_type_description
_atom_type_scat_dispersion_real
_atom_type_scat_dispersion_imag
_atom_type_scat_source
C C 0.0033 0.0016 'International Tables Vol C Tables 4.2.6.8 and 6.1.1.4'
H H 0.0000 0.0000 'International Tables Vol C Tables 4.2.6.8 and 6.1.1.4'
Na Na 0.0362 0.0249 'International Tables Vol C Tables 4.2.6.8 and 6.1.1.4'
O O 0.0106 0.0060 'International Tables Vol C Tables 4.2.6.8 and 6.1.1.4'

loop_
_geom_angle_atom_site_label_1
_geom_angle_atom_site_label_2
_geom_angle_atom_site_label_3
_geom_angle
O3 Na1 O2 97.78(15)
O3 Na1 O1 102.99(17)
O2 Na1 O1 111.07(16)
O3 Na1 C1 121.22(17)
O2 Na1 C1 113.17(16)
O1 Na1 C1 109.72(16)
O3 Na1 C14 149.56(17)
O2 Na1 C14 103.87(16)
O1 Na1 C14 89.02(14)
C1 Na1 C14 29.47(13)
O3 Na1 C8 99.69(16)
O2 Na1 C8 140.26(15)
O1 Na1 C8 99.33(15)
C1 Na1 C8 29.04(13)
C14 Na1 C8 50.32(13)
O3 Na1 C2 109.33(17)
O2 Na1 C2 90.94(15)
O1 Na1 C2 137.78(15)
C1 Na1 C2 29.01(14)
C14 Na1 C2 49.93(13)
C8 Na1 C2 49.57(14)
C20 O1 C23 106.9(4)
C20 O1 Na1 126.7(3)
C23 O1 Na1 125.7(3)
C14 C1 C8 120.9(4)
C14 C1 C2 119.5(4)
C8 C1 C2 119.5(4)
C14 C1 Na1 89.3(3)
C8 C1 Na1 91.5(3)
C2 C1 Na1 91.8(3)
C3 C2 C7 114.8(5)
C3 C2 C1 122.8(4)
C7 C2 C1 122.4(4)
C3 C2 Na1 85.6(3)
C7 C2 Na1 128.9(3)
C1 C2 Na1 59.2(2)
C24 O2 C27 107.3(4)
C24 O2 Na1 125.6(3)
C27 O2 Na1 126.1(3)
C4 C3 C2 122.4(5)
C4 C3 H3 118.8
C2 C3 H3 118.8
C28 O3 C31 106.8(6)
C28 O3 C31A 109.6(9)
C28 O3 Na1 127.0(4)
C31 O3 Na1 124.1(5)
C31A O3 Na1 122.1(9)
C3 C4 C5 120.6(5)
C3 C4 H4 119.7
C5 C4 H4 119.7
C6 C5 C4 118.9(5)
C6 C5 H5 120.5
C4 C5 H5 120.5
C5 C6 C7 121.0(6)
C5 C6 H6 119.5
C7 C6 H6 119.5
C13 C8 C9 114.4(4)
C13 C8 C1 122.9(4)
C9 C8 C1 122.7(4)
C13 C8 Na1 128.9(3)
C9 C8 Na1 84.7(3)
C1 C8 Na1 59.4(2)
C6 C7 C2 122.2(5)
C6 C7 H7 118.9
C2 C7 H7 118.9
C10 C9 C8 122.3(5)
C10 C9 H9 118.8
C8 C9 H9 118.8
C11 C10 C9 121.0(5)
C11 C10 H10 119.5
C9 C10 H10 119.5
C10 C11 C12 118.7(5)
C10 C11 H11 120.7
C12 C11 H11 120.7
C11 C12 C13 120.7(5)
C11 C12 H12 119.7
C13 C12 H12 119.7
C12 C13 C8 123.0(5)
C12 C13 H13 118.5
C8 C13 H13 118.5
C15 C14 C19 115.1(5)
C15 C14 C1 122.3(4)
C19 C14 C1 122.6(5)
C15 C14 Na1 83.9(3)
C19 C14 Na1 128.1(3)
C1 C14 Na1 61.3(2)
C16 C15 C14 122.6(5)
C16 C15 H15 118.7
C14 C15 H15 118.7
C17 C16 C15 121.3(6)
C17 C16 H16 119.4
C15 C16 H16 119.4
C16 C17 C18 118.2(5)
C16 C17 H17 120.9
C18 C17 H17 120.9
C19 C18 C17 121.2(6)
C19 C18 H18 119.4
C17 C18 H18 119.4
C18 C19 C14 121.6(6)
C18 C19 H19 119.2
C14 C19 H19 119.2
O1 C20 C21 105.0(5)
O1 C20 H20A 110.8
C21 C20 H20A 110.8
O1 C20 H20B 110.8
C21 C20 H20B 110.8
H20A C20 H20B 108.8
C20 C21 C22 102.6(6)
C20 C21 H21A 111.2
C22 C21 H21A 111.2
C20 C21 H21B 111.2
C22 C21 H21B 111.2
H21A C21 H21B 109.2
C23 C22 C21 104.0(5)
C23 C22 H22A 111.0
C21 C22 H22A 111.0
C23 C22 H22B 111.0
C21 C22 H22B 111.0
H22A C22 H22B 109.0
O1 C23 C22 107.2(5)
O1 C23 H23A 110.3
C22 C23 H23A 110.3
O1 C23 H23B 110.3
C22 C23 H23B 110.3
H23A C23 H23B 108.5
O2 C24 C25 106.9(5)
O2 C24 H24A 110.3
C25 C24 H24A 110.3
O2 C24 H24B 110.3
C25 C24 H24B 110.3
H24A C24 H24B 108.6
C26 C25 C24 106.6(5)
C26 C25 H25A 110.4
C24 C25 H25A 110.4
C26 C25 H25B 110.4
C24 C25 H25B 110.4
H25A C25 H25B 108.6
C25 C26 C27 105.8(5)
C25 C26 H26A 110.6
C27 C26 H26A 110.6
C25 C26 H26B 110.6
C27 C26 H26B 110.6
H26A C26 H26B 108.7
O2 C27 C26 106.0(5)
O2 C27 H27A 110.5
C26 C27 H27A 110.5
O2 C27 H27B 110.5
C26 C27 H27B 110.5
H27A C27 H27B 108.7
O3 C28 C29 106.6(5)
O3 C28 H28A 110.4
C29 C28 H28A 110.4
O3 C28 H28B 110.4
C29 C28 H28B 110.4
H28A C28 H28B 108.6
C30 C29 C28 106.1(8)
C28 C29 C30A 99.2(12)
C30 C29 H29A 110.5
C28 C29 H29A 110.5
C30 C29 H29B 110.5
C28 C29 H29B 110.5
H29A C29 H29B 108.7
C29 C30 C31 106.2(12)
C29 C30 H30A 110.5
C31 C30 H30A 110.5
C29 C30 H30B 110.5
C31 C30 H30B 110.5
H30A C30 H30B 108.7
O3 C31 C30 105.2(10)
O3 C31 H31A 110.7
C30 C31 H31A 110.7
O3 C31 H31B 110.7
C30 C31 H31B 110.7
H31A C31 H31B 108.8
C31A C30A C29 112(3)
C31A C30A H30C 109.3
C29 C30A H30C 109.3
C31A C30A H30D 109.3
C29 C30A H30D 109.3
H30C C30A H30D 108.0
C30A C31A O3 110(2)
C30A C31A H31C 109.6
O3 C31A H31C 109.6
C30A C31A H31D 109.6
O3 C31A H31D 109.6
H31C C31A H31D 108.1

loop_
_geom_bond_atom_site_label_1
_geom_bond_atom_site_label_2
_geom_bond_distance
Na1 O3 2.267(4)
Na1 O2 2.280(4)
Na1 O1 2.291(4)
Na1 C1 2.596(5)
Na1 C14 2.960(5)
Na1 C8 3.013(5)
Na1 C2 3.021(5)
O1 C20 1.437(6)
O1 C23 1.438(7)
C1 C14 1.457(6)
C1 C8 1.463(6)
C1 C2 1.466(6)
C2 C3 1.414(7)
C2 C7 1.416(7)
O2 C24 1.429(6)
O2 C27 1.440(6)
C3 C4 1.382(7)
C3 H3 0.9500
O3 C28 1.423(6)
O3 C31 1.436(11)
O3 C31A 1.50(2)
C4 C5 1.386(9)
C4 H4 0.9500
C5 C6 1.369(8)
C5 H5 0.9500
C6 C7 1.386(7)
C6 H6 0.9500
C8 C13 1.412(7)
C8 C9 1.417(6)
C7 H7 0.9500
C9 C10 1.395(7)
C9 H9 0.9500
C10 C11 1.376(8)
C10 H10 0.9500
C11 C12 1.379(8)
C11 H11 0.9500
C12 C13 1.388(7)
C12 H12 0.9500
C13 H13 0.9500
C14 C15 1.419(7)
C14 C19 1.420(7)
C15 C16 1.382(7)
C15 H15 0.9500
C16 C17 1.374(9)
C16 H16 0.9500
C17 C18 1.399(10)
C17 H17 0.9500
C18 C19 1.389(7)
C18 H18 0.9500
C19 H19 0.9500
C20 C21 1.473(8)
C20 H20A 0.9900
C20 H20B 0.9900
C21 C22 1.515(9)
C21 H21A 0.9900
C21 H21B 0.9900
C22 C23 1.505(9)
C22 H22A 0.9900
C22 H22B 0.9900
C23 H23A 0.9900
C23 H23B 0.9900
C24 C25 1.488(8)
C24 H24A 0.9900
C24 H24B 0.9900
C25 C26 1.473(9)
C25 H25A 0.9900
C25 H25B 0.9900
C26 C27 1.491(8)
C26 H26A 0.9900
C26 H26B 0.9900
C27 H27A 0.9900
C27 H27B 0.9900
C28 C29 1.512(8)
C28 H28A 0.9900
C28 H28B 0.9900
C29 C30 1.441(19)
C29 C30A 1.64(3)
C29 H29A 0.9900
C29 H29B 0.9900
C30 C31 1.49(2)
C30 H30A 0.9900
C30 H30B 0.9900
C31 H31A 0.9900
C31 H31B 0.9900
C30A C31A 1.20(4)
C30A H30C 0.9900
C30A H30D 0.9900
C31A H31C 0.9900
C31A H31D 0.9900
